data_7252143
loop_
_publ_author_name
'Umeda, Ayane'
'Takahashi, Taro'
'Oyama, Ayaka'
'Horinouchi, Misaki'
'Sato, Tetsu'
'Akutagawa, Tomoyuki'
'Takahashi, Kiyonori'
'Matsuda, Masaki'

_publ_section_title
;
 Reversible molecular rearrangement of nickel phthalocyanine between \a-
 and x-forms in a crystalline solid by chemical treatment
;
_journal_name_full CrystEngComm
_journal_paper_doi 10.1039/D6CE00329J
_journal_year 2026
_chemical_formula_moiety 'C32 H16 N8 Ni'
_chemical_formula_sum 'C32 H16 N8 Ni'
_chemical_formula_weight 571.24
_space_group_crystal_system monoclinic
_space_group_IT_number 14
_space_group_name_Hall '-P 2ybc'
_space_group_name_H-M_alt 'P 1 21/c 1'
_atom_sites_solution_hydrogens geom
_atom_sites_solution_primary dual
_audit_creation_date 2026-03-05
_audit_creation_method
;
Olex2 1.5
(compiled 2025.07.13 svn.rb7424aed for OlexSys, GUI svn.r7314)
;
_audit_update_record
;
2026-04-16 deposited with the CCDC.	2026-06-08 downloaded from the CCDC.
;
_cell_angle_alpha 90
_cell_angle_beta 121.774(15)
_cell_angle_gamma 90
_cell_formula_units_Z 2
_cell_length_a 14.758(2)
_cell_length_b 4.7090(2)
_cell_length_c 19.816(13)
_cell_measurement_reflns_used 6433
_cell_measurement_temperature 293(2)
_cell_measurement_theta_max 27.5050
_cell_measurement_theta_min 2.0760
_cell_volume 1170.7(8)
_computing_cell_refinement 'CrysAlisPro 1.171.40.53 (Rigaku OD, 2019)'
_computing_data_collection 'CrysAlisPro 1.171.40.53 (Rigaku OD, 2019)'
_computing_data_reduction 'CrysAlisPro 1.171.40.53 (Rigaku OD, 2019)'
_computing_molecular_graphics 'Olex2 1.5 (Dolomanov et al., 2009)'
_computing_publication_material 'Olex2 1.5 (Dolomanov et al., 2009)'
_computing_structure_refinement 'SHELXL 2017/1 (Sheldrick, 2015)'
_computing_structure_solution 'SHELXT 2014/5 (Sheldrick, 2014)'
_diffrn_ambient_temperature 293(2)
_diffrn_detector 'CCD plate'
_diffrn_detector_area_resol_mean 10.0000
_diffrn_detector_type HyPix3000
_diffrn_measured_fraction_theta_full 0.996
_diffrn_measured_fraction_theta_max 0.951
_diffrn_measurement_device_type 'SuperNova, Single source at offset/far, HyPix3000'
_diffrn_measurement_method '\w scans'
_diffrn_radiation_type MoK\a
_diffrn_radiation_wavelength 0.71073
_diffrn_reflns_av_R_equivalents 0.0332
_diffrn_reflns_av_unetI/netI 0.0393
_diffrn_reflns_Laue_measured_fraction_full 0.996
_diffrn_reflns_Laue_measured_fraction_max 0.951
_diffrn_reflns_limit_h_max 18
_diffrn_reflns_limit_h_min -19
_diffrn_reflns_limit_k_max 6
_diffrn_reflns_limit_k_min -5
_diffrn_reflns_limit_l_max 25
_diffrn_reflns_limit_l_min -25
_diffrn_reflns_number 11827
_diffrn_reflns_point_group_measured_fraction_full 0.996
_diffrn_reflns_point_group_measured_fraction_max 0.951
_diffrn_reflns_theta_full 25.242
_diffrn_reflns_theta_max 28.040
_diffrn_reflns_theta_min 2.085
_diffrn_source 'micro-focus sealed X-ray tube'
_diffrn_source_type 'SuperNova (Mo) X-ray Source'
_exptl_absorpt_coefficient_mu 0.872
_exptl_absorpt_correction_T_max 1.00000
_exptl_absorpt_correction_T_min 0.70337
_exptl_absorpt_correction_type multi-scan
_exptl_absorpt_process_details
;
CrysAlisPro 1.171.40.53 (Rigaku Oxford Diffraction, 2019)
Empirical absorption correction using spherical harmonics,
 implemented in SCALE3 ABSPACK scaling algorithm.
;
_exptl_crystal_colour purple
_exptl_crystal_density_diffrn 1.620
_exptl_crystal_description needle
_exptl_crystal_F_000 584
_exptl_crystal_size_max 0.4
_exptl_crystal_size_mid 0.1
_exptl_crystal_size_min 0.04
_refine_diff_density_max 0.252
_refine_diff_density_min -0.311
_refine_diff_density_rms 0.056
_refine_ls_extinction_method none
_refine_ls_goodness_of_fit_ref 1.049
_refine_ls_hydrogen_treatment constr
_refine_ls_matrix_type full
_refine_ls_number_parameters 187
_refine_ls_number_reflns 2697
_refine_ls_number_restraints 0
_refine_ls_restrained_S_all 1.049
_refine_ls_R_factor_all 0.0531
_refine_ls_R_factor_gt 0.0357
_refine_ls_shift/su_max 0.000
_refine_ls_shift/su_mean 0.000
_refine_ls_structure_factor_coef Fsqd
_refine_ls_weighting_details 'w=1/[\s^2^(Fo^2^)+(0.0337P)^2^+0.5156P] where P=(Fo^2^+2Fc^2^)/3'
_refine_ls_weighting_scheme calc
_refine_ls_wR_factor_gt 0.0799
_refine_ls_wR_factor_ref 0.0861
_reflns_Friedel_coverage 0.000
_reflns_number_gt 2048
_reflns_number_total 2697
_reflns_threshold_expression 'I > 2\s(I)'
_cod_data_source_file d6ce00329j2.cif
_cod_data_source_block exp_1_pl_trans
_cod_database_code 7252143
_shelx_shelxl_version_number 2017/1
_shelx_space_group_comment
;
The symmetry employed for this shelxl refinement is uniquely defined
by the following loop, which should always be used as a source of
symmetry information in preference to the above space-group names.
They are only intended as comments.
;
_olex2_refinement_description
;
1. Fixed Uiso
 At 1.2 times of:
  All C(H) groups
2.a Aromatic/amide H refined with riding coordinates:
 C3(H3), C4(H4), C5(H5), C6(H6), C11(H11), C12(H12), C13(H13), C14(H14)
;
_olex2_submission_special_instructions 'No special instructions were received'

loop_
_space_group_symop_operation_xyz
'x, y, z'
'-x, y+1/2, -z+1/2'
'-x, -y, -z'
'x, -y-1/2, z-1/2'

loop_
_atom_site_label
_atom_site_type_symbol
_atom_site_fract_x
_atom_site_fract_y
_atom_site_fract_z
_atom_site_U_iso_or_equiv
_atom_site_adp_type
_atom_site_occupancy
_atom_site_site_symmetry_order
_atom_site_calc_flag
_atom_site_refinement_flags_posn
_atom_site_refinement_flags_adp
_atom_site_refinement_flags_occupancy
_atom_site_disorder_assembly
_atom_site_disorder_group
Ni1 Ni 0.500000 0.500000 0.500000 0.02599(12) Uani 1 2 d S . P . .
N1 N 0.42856(13) 0.2906(3) 0.40392(10) 0.0278(4) Uani 1 1 d . . . . .
N2 N 0.24844(13) 0.4755(4) 0.34072(10) 0.0318(4) Uani 1 1 d . . . . .
N3 N 0.37015(12) 0.6894(3) 0.46876(10) 0.0279(4) Uani 1 1 d . . . . .
N4 N 0.42668(13) 1.0006(4) 0.58127(10) 0.0314(4) Uani 1 1 d . . . . .
C1 C 0.47336(16) 0.0890(5) 0.38012(12) 0.0296(5) Uani 1 1 d . . . . .
C2 C 0.39510(16) -0.0221(4) 0.30295(12) 0.0310(5) Uani 1 1 d . . . . .
C3 C 0.40291(18) -0.2237(5) 0.25516(13) 0.0384(5) Uani 1 1 d . . . . .
H3 H 0.466839 -0.316184 0.271221 0.046 Uiso 1 1 calc R U . . .
C4 C 0.31177(19) -0.2812(5) 0.18274(14) 0.0440(6) Uani 1 1 d . . . . .
H4 H 0.314275 -0.414508 0.149121 0.053 Uiso 1 1 calc R U . . .
C5 C 0.21634(18) -0.1430(6) 0.15932(14) 0.0437(6) Uani 1 1 d . . . . .
H5 H 0.156301 -0.185451 0.110173 0.052 Uiso 1 1 calc R U . . .
C6 C 0.20856(18) 0.0557(5) 0.20720(13) 0.0395(6) Uani 1 1 d . . . . .
H6 H 0.144391 0.146374 0.191372 0.047 Uiso 1 1 calc R U . . .
C7 C 0.30019(16) 0.1153(5) 0.28003(13) 0.0314(5) Uani 1 1 d . . . . .
C8 C 0.32235(16) 0.3093(4) 0.34349(12) 0.0297(5) Uani 1 1 d . . . . .
C9 C 0.27245(16) 0.6503(5) 0.40008(13) 0.0303(5) Uani 1 1 d . . . . .
C10 C 0.19329(16) 0.8349(5) 0.39950(13) 0.0325(5) Uani 1 1 d . . . . .
C11 C 0.08501(17) 0.8733(5) 0.34501(14) 0.0402(6) Uani 1 1 d . . . . .
H11 H 0.049528 0.771359 0.297758 0.048 Uiso 1 1 calc R U . . .
C12 C 0.03247(18) 1.0698(5) 0.36421(15) 0.0463(6) Uani 1 1 d . . . . .
H12 H -0.040094 1.099291 0.329236 0.056 Uiso 1 1 calc R U . . .
C13 C 0.08537(18) 1.2243(5) 0.43446(15) 0.0470(6) Uani 1 1 d . . . . .
H13 H 0.047559 1.355511 0.445276 0.056 Uiso 1 1 calc R U . . .
C14 C 0.19334(17) 1.1868(5) 0.48873(14) 0.0391(5) Uani 1 1 d . . . . .
H14 H 0.229062 1.289823 0.535793 0.047 Uiso 1 1 calc R U . . .
C15 C 0.24544(16) 0.9884(4) 0.46941(13) 0.0314(5) Uani 1 1 d . . . . .
C16 C 0.35568(16) 0.8940(5) 0.51160(13) 0.0297(5) Uani 1 1 d . . . . .

loop_
_atom_site_aniso_label
_atom_site_aniso_U_11
_atom_site_aniso_U_22
_atom_site_aniso_U_33
_atom_site_aniso_U_23
_atom_site_aniso_U_13
_atom_site_aniso_U_12
Ni1 0.02608(19) 0.0252(2) 0.0283(2) 0.00016(17) 0.01547(15) 0.00015(15)
N1 0.0287(9) 0.0265(9) 0.0308(9) 0.0002(8) 0.0174(8) -0.0006(7)
N2 0.0279(9) 0.0332(10) 0.0334(9) 0.0003(8) 0.0154(8) -0.0002(8)
N3 0.0282(9) 0.0269(9) 0.0305(9) 0.0018(8) 0.0167(8) 0.0012(7)
N4 0.0318(9) 0.0312(10) 0.0350(9) -0.0008(8) 0.0201(8) 0.0012(8)
C1 0.0319(11) 0.0288(11) 0.0320(11) -0.0015(9) 0.0194(10) -0.0028(9)
C2 0.0318(11) 0.0319(11) 0.0330(11) -0.0043(10) 0.0196(9) -0.0061(9)
C3 0.0397(12) 0.0410(13) 0.0412(13) -0.0074(11) 0.0260(11) -0.0066(10)
C4 0.0515(15) 0.0470(15) 0.0446(14) -0.0159(12) 0.0328(12) -0.0146(12)
C5 0.0405(13) 0.0536(16) 0.0356(13) -0.0118(12) 0.0192(11) -0.0148(12)
C6 0.0323(12) 0.0448(14) 0.0377(12) -0.0036(11) 0.0159(10) -0.0061(10)
C7 0.0332(11) 0.0300(11) 0.0330(11) -0.0019(10) 0.0187(10) -0.0050(9)
C8 0.0297(10) 0.0289(11) 0.0320(11) 0.0011(9) 0.0173(9) -0.0033(9)
C9 0.0285(10) 0.0301(11) 0.0336(11) 0.0034(10) 0.0172(9) 0.0015(9)
C10 0.0306(11) 0.0324(12) 0.0367(12) 0.0047(10) 0.0192(10) 0.0030(9)
C11 0.0340(12) 0.0420(13) 0.0403(13) 0.0007(11) 0.0166(11) 0.0046(10)
C12 0.0310(12) 0.0533(16) 0.0492(15) 0.0065(13) 0.0175(11) 0.0102(11)
C13 0.0409(13) 0.0493(15) 0.0553(16) 0.0063(13) 0.0285(13) 0.0164(12)
C14 0.0386(12) 0.0417(13) 0.0393(13) 0.0008(11) 0.0220(11) 0.0063(10)
C15 0.0323(10) 0.0308(11) 0.0352(11) 0.0066(10) 0.0206(9) 0.0059(9)
C16 0.0310(11) 0.0290(11) 0.0328(11) 0.0033(9) 0.0193(10) 0.0010(9)

loop_
_atom_type_symbol
_atom_type_description
_atom_type_scat_dispersion_real
_atom_type_scat_dispersion_imag
_atom_type_scat_source
C C 0.0033 0.0016 'International Tables Vol C Tables 4.2.6.8 and 6.1.1.4'
H H 0.0000 0.0000 'International Tables Vol C Tables 4.2.6.8 and 6.1.1.4'
N N 0.0061 0.0033 'International Tables Vol C Tables 4.2.6.8 and 6.1.1.4'
Ni Ni 0.3393 1.1124 'International Tables Vol C Tables 4.2.6.8 and 6.1.1.4'

loop_
_geom_angle_atom_site_label_1
_geom_angle_atom_site_label_2
_geom_angle_atom_site_label_3
_geom_angle
_geom_angle_site_symmetry_1
_geom_angle_site_symmetry_3
_geom_angle_publ_flag
N1 Ni1 N1 180.0 . 3_666 ?
N1 Ni1 N3 89.13(7) . . ?
N1 Ni1 N3 90.87(7) 3_666 . ?
N1 Ni1 N3 90.87(7) . 3_666 ?
N1 Ni1 N3 89.13(7) 3_666 3_666 ?
N3 Ni1 N3 180.00(6) 3_666 . ?
C1 N1 Ni1 126.17(14) . . ?
C1 N1 C8 106.08(17) . . ?
C8 N1 Ni1 127.75(14) . . ?
C8 N2 C9 120.24(18) . . ?
C9 N3 Ni1 127.66(14) . . ?
C9 N3 C16 106.38(17) . . ?
C16 N3 Ni1 125.96(14) . . ?
C16 N4 C1 120.95(18) . 3_666 ?
N1 C1 C2 110.64(18) . . ?
N4 C1 N1 127.81(19) 3_666 . ?
N4 C1 C2 121.56(19) 3_666 . ?
C3 C2 C1 131.5(2) . . ?
C7 C2 C1 106.56(18) . . ?
C7 C2 C3 121.9(2) . . ?
C2 C3 H3 121.4 . . ?
C4 C3 C2 117.2(2) . . ?
C4 C3 H3 121.4 . . ?
C3 C4 H4 119.5 . . ?
C3 C4 C5 121.0(2) . . ?
C5 C4 H4 119.5 . . ?
C4 C5 H5 119.2 . . ?
C6 C5 C4 121.6(2) . . ?
C6 C5 H5 119.2 . . ?
C5 C6 H6 121.2 . . ?
C5 C6 C7 117.6(2) . . ?
C7 C6 H6 121.2 . . ?
C2 C7 C6 120.6(2) . . ?
C2 C7 C8 106.48(18) . . ?
C6 C7 C8 132.9(2) . . ?
N1 C8 C7 110.24(18) . . ?
N2 C8 N1 127.41(19) . . ?
N2 C8 C7 122.35(19) . . ?
N2 C9 N3 127.80(19) . . ?
N2 C9 C10 121.90(19) . . ?
N3 C9 C10 110.30(19) . . ?
C11 C10 C9 132.4(2) . . ?
C15 C10 C9 106.51(18) . . ?
C15 C10 C11 121.1(2) . . ?
C10 C11 H11 121.5 . . ?
C12 C11 C10 117.0(2) . . ?
C12 C11 H11 121.5 . . ?
C11 C12 H12 119.2 . . ?
C11 C12 C13 121.7(2) . . ?
C13 C12 H12 119.2 . . ?
C12 C13 H13 119.3 . . ?
C14 C13 C12 121.3(2) . . ?
C14 C13 H13 119.3 . . ?
C13 C14 H14 121.6 . . ?
C13 C14 C15 116.7(2) . . ?
C15 C14 H14 121.6 . . ?
C10 C15 C14 122.2(2) . . ?
C10 C15 C16 106.31(18) . . ?
C14 C15 C16 131.5(2) . . ?
N3 C16 C15 110.51(18) . . ?
N4 C16 N3 128.23(19) . . ?
N4 C16 C15 121.25(19) . . ?

loop_
_geom_bond_atom_site_label_1
_geom_bond_atom_site_label_2
_geom_bond_distance
_geom_bond_site_symmetry_2
_geom_bond_publ_flag
Ni1 N1 1.8960(19) . ?
Ni1 N1 1.8960(19) 3_666 ?
Ni1 N3 1.8978(16) 3_666 ?
Ni1 N3 1.8978(16) . ?
N1 C1 1.375(3) . ?
N1 C8 1.386(3) . ?
N2 C8 1.320(3) . ?
N2 C9 1.322(3) . ?
N3 C9 1.378(3) . ?
N3 C16 1.373(3) . ?
N4 C1 1.323(3) 3_666 ?
N4 C16 1.316(3) . ?
C1 C2 1.444(3) . ?
C2 C3 1.388(3) . ?
C2 C7 1.384(3) . ?
C3 H3 0.9300 . ?
C3 C4 1.382(3) . ?
C4 H4 0.9300 . ?
C4 C5 1.391(3) . ?
C5 H5 0.9300 . ?
C5 C6 1.379(3) . ?
C6 H6 0.9300 . ?
C6 C7 1.391(3) . ?
C7 C8 1.446(3) . ?
C9 C10 1.451(3) . ?
C10 C11 1.391(3) . ?
C10 C15 1.382(3) . ?
C11 H11 0.9300 . ?
C11 C12 1.383(3) . ?
C12 H12 0.9300 . ?
C12 C13 1.390(3) . ?
C13 H13 0.9300 . ?
C13 C14 1.386(3) . ?
C14 H14 0.9300 . ?
C14 C15 1.386(3) . ?
C15 C16 1.453(3) . ?

loop_
_geom_torsion_atom_site_label_1
_geom_torsion_atom_site_label_2
_geom_torsion_atom_site_label_3
_geom_torsion_atom_site_label_4
_geom_torsion
_geom_torsion_site_symmetry_1
_geom_torsion_site_symmetry_2
_geom_torsion_site_symmetry_3
_geom_torsion_site_symmetry_4
_geom_torsion_publ_flag
Ni1 N1 C1 N4 0.6(3) . . . 3_666 ?
Ni1 N1 C1 C2 -178.98(14) . . . . ?
Ni1 N1 C8 N2 -0.8(3) . . . . ?
Ni1 N1 C8 C7 179.19(13) . . . . ?
Ni1 N3 C9 N2 -1.0(3) . . . . ?
Ni1 N3 C9 C10 179.29(14) . . . . ?
Ni1 N3 C16 N4 0.4(3) . . . . ?
Ni1 N3 C16 C15 -179.38(13) . . . . ?
N1 Ni1 N3 C9 0.36(17) . . . . ?
N1 Ni1 N3 C9 -179.64(17) 3_666 . . . ?
N1 Ni1 N3 C16 179.88(17) . . . . ?
N1 Ni1 N3 C16 -0.12(17) 3_666 . . . ?
N1 C1 C2 C3 179.3(2) . . . . ?
N1 C1 C2 C7 -0.5(2) . . . . ?
N2 C9 C10 C11 0.9(4) . . . . ?
N2 C9 C10 C15 -179.43(19) . . . . ?
N3 Ni1 N1 C1 179.78(17) . . . . ?
N3 Ni1 N1 C1 -0.22(17) 3_666 . . . ?
N3 Ni1 N1 C8 0.44(17) . . . . ?
N3 Ni1 N1 C8 -179.56(17) 3_666 . . . ?
N3 C9 C10 C11 -179.4(2) . . . . ?
N3 C9 C10 C15 0.3(2) . . . . ?
N4 C1 C2 C3 -0.3(4) 3_666 . . . ?
N4 C1 C2 C7 179.9(2) 3_666 . . . ?
C1 N1 C8 N2 179.8(2) . . . . ?
C1 N1 C8 C7 -0.3(2) . . . . ?
C1 N4 C16 N3 -0.6(3) 3_666 . . . ?
C1 N4 C16 C15 179.1(2) 3_666 . . . ?
C1 C2 C3 C4 -179.2(2) . . . . ?
C1 C2 C7 C6 179.5(2) . . . . ?
C1 C2 C7 C8 0.3(2) . . . . ?
C2 C3 C4 C5 -0.3(3) . . . . ?
C2 C7 C8 N1 -0.1(2) . . . . ?
C2 C7 C8 N2 179.92(19) . . . . ?
C3 C2 C7 C6 -0.3(3) . . . . ?
C3 C2 C7 C8 -179.5(2) . . . . ?
C3 C4 C5 C6 -0.2(4) . . . . ?
C4 C5 C6 C7 0.5(4) . . . . ?
C5 C6 C7 C2 -0.2(3) . . . . ?
C5 C6 C7 C8 178.7(2) . . . . ?
C6 C7 C8 N1 -179.1(2) . . . . ?
C6 C7 C8 N2 0.9(4) . . . . ?
C7 C2 C3 C4 0.6(3) . . . . ?
C8 N1 C1 N4 -180.0(2) . . . 3_666 ?
C8 N1 C1 C2 0.5(2) . . . . ?
C8 N2 C9 N3 0.8(3) . . . . ?
C8 N2 C9 C10 -179.60(19) . . . . ?
C9 N2 C8 N1 0.2(3) . . . . ?
C9 N2 C8 C7 -179.80(19) . . . . ?
C9 N3 C16 N4 180.0(2) . . . . ?
C9 N3 C16 C15 0.2(2) . . . . ?
C9 C10 C11 C12 179.3(2) . . . . ?
C9 C10 C15 C14 -179.8(2) . . . . ?
C9 C10 C15 C16 -0.1(2) . . . . ?
C10 C11 C12 C13 0.5(4) . . . . ?
C10 C15 C16 N3 -0.1(2) . . . . ?
C10 C15 C16 N4 -179.8(2) . . . . ?
C11 C10 C15 C14 -0.1(3) . . . . ?
C11 C10 C15 C16 179.6(2) . . . . ?
C11 C12 C13 C14 -0.4(4) . . . . ?
C12 C13 C14 C15 0.0(4) . . . . ?
C13 C14 C15 C10 0.3(3) . . . . ?
C13 C14 C15 C16 -179.4(2) . . . . ?
C14 C15 C16 N3 179.6(2) . . . . ?
C14 C15 C16 N4 -0.1(4) . . . . ?
C15 C10 C11 C12 -0.3(4) . . . . ?
C16 N3 C9 N2 179.4(2) . . . . ?
C16 N3 C9 C10 -0.3(2) . . . . ?
